data_4112839
loop_
_publ_author_name
'Shengming Ma'
'Lianghua Lu'
'Junliang Zhang'

_publ_section_title
;
 Catalytic Regioselectivity Control in Ring-Opening Cycloisomerization of
 Methylene- or Alkylidenecyclopropyl Ketones
;
_journal_name_full 'Journal of the American Chemical Society'
_journal_page_first 9645
_journal_page_last 9660
_journal_paper_doi 10.1021/ja0494860
_journal_volume 126
_journal_year 2004
_chemical_formula_sum 'C16 H22 O4 S'
_chemical_formula_weight 310.40
_chemical_name_systematic
; 
 ? 
;
_space_group_IT_number 14
_symmetry_cell_setting monoclinic
_symmetry_space_group_name_Hall '-P 2ybc'
_symmetry_space_group_name_H-M 'P 1 21/c 1'
_atom_sites_solution_hydrogens geom
_atom_sites_solution_primary direct
_atom_sites_solution_secondary difmap
_audit_creation_method SHELXL-97
_cell_angle_alpha 90.00
_cell_angle_beta 94.494(3)
_cell_angle_gamma 90.00
_cell_formula_units_Z 4
_cell_length_a 17.931(4)
_cell_length_b 8.4053(16)
_cell_length_c 10.938(2)
_cell_measurement_reflns_used 2234
_cell_measurement_temperature 293(2)
_cell_measurement_theta_max 51.089
_cell_measurement_theta_min 4.557
_cell_volume 1643.5(6)
_computing_cell_refinement 'Bruker SMART'
_computing_data_collection 'Bruker SMART'
_computing_data_reduction 'Bruker SHELXTL'
_computing_molecular_graphics 'Bruker SHELXTL'
_computing_publication_material 'Bruker SHELXTL'
_computing_structure_refinement 'SHELXL-97 (Sheldrick, 1997)'
_computing_structure_solution 'SHELXS-97 (Sheldrick, 1990)'
_diffrn_ambient_temperature 293(2)
_diffrn_measured_fraction_theta_full 0.934
_diffrn_measured_fraction_theta_max 0.934
_diffrn_measurement_device_type 'CCD area detector'
_diffrn_measurement_method 'phi and omega scans'
_diffrn_radiation_monochromator graphite
_diffrn_radiation_source 'fine-focus sealed tube'
_diffrn_radiation_type MoK\a
_diffrn_radiation_wavelength 0.71073
_diffrn_reflns_av_R_equivalents 0.0457
_diffrn_reflns_av_sigmaI/netI 0.0587
_diffrn_reflns_limit_h_max 22
_diffrn_reflns_limit_h_min -23
_diffrn_reflns_limit_k_max 7
_diffrn_reflns_limit_k_min -11
_diffrn_reflns_limit_l_max 14
_diffrn_reflns_limit_l_min -12
_diffrn_reflns_number 9438
_diffrn_reflns_theta_full 28.30
_diffrn_reflns_theta_max 28.30
_diffrn_reflns_theta_min 1.14
_exptl_absorpt_coefficient_mu 0.209
_exptl_absorpt_correction_T_max 1.0000
_exptl_absorpt_correction_T_min 0.6835
_exptl_absorpt_correction_type empirical
_exptl_crystal_colour colorless
_exptl_crystal_density_diffrn 1.254
_exptl_crystal_F_000 664
_exptl_crystal_size_max 0.30
_exptl_crystal_size_mid 0.28
_exptl_crystal_size_min 0.21
_refine_diff_density_max 0.568
_refine_diff_density_min -0.380
_refine_diff_density_rms 0.102
_refine_ls_extinction_coef 0.0091(19)
_refine_ls_extinction_expression Fc^*^=kFc[1+0.001xFc^2^\l^3^/sin(2\q)]^-1/4^
_refine_ls_extinction_method SHELXL
_refine_ls_goodness_of_fit_ref 0.976
_refine_ls_hydrogen_treatment mixed
_refine_ls_matrix_type full
_refine_ls_number_parameters 198
_refine_ls_number_reflns 3824
_refine_ls_number_restraints 2
_refine_ls_restrained_S_all 0.978
_refine_ls_R_factor_all 0.1009
_refine_ls_R_factor_gt 0.0613
_refine_ls_shift/su_max 0.011
_refine_ls_shift/su_mean 0.000
_refine_ls_structure_factor_coef Fsqd
_refine_ls_weighting_details 'calc w=1/[\s^2^(Fo^2^)+(0.0954P)^2^+0.0000P] where P=(Fo^2^+2Fc^2^)/3'
_refine_ls_weighting_scheme calc
_refine_ls_wR_factor_gt 0.1520
_refine_ls_wR_factor_ref 0.1734
_reflns_number_gt 2284
_reflns_number_total 3824
_reflns_threshold_expression >2sigma(I)
_cod_data_source_file ja0494860si20040203_125023.cif
_cod_data_source_block 9g
_cod_original_cell_volume 1643.5(5)
_cod_database_code 4112839

loop_
_symmetry_equiv_pos_as_xyz
'x, y, z'
'-x, y+1/2, -z+1/2'
'-x, -y, -z'
'x, -y-1/2, z-1/2'

loop_
_atom_site_label
_atom_site_type_symbol
_atom_site_fract_x
_atom_site_fract_y
_atom_site_fract_z
_atom_site_U_iso_or_equiv
_atom_site_adp_type
_atom_site_occupancy
_atom_site_symmetry_multiplicity
_atom_site_calc_flag
_atom_site_refinement_flags
S S 0.30699(4) 0.38873(7) 0.25573(6) 0.0452(2) Uani 1 1 d .
O1 O 0.20091(10) 0.6872(2) 0.46504(16) 0.0535(5) Uani 1 1 d .
O2 O 0.33567(12) 0.8601(3) 0.4361(2) 0.0651(6) Uani 1 1 d .
O3 O 0.30537(12) 0.4206(2) 0.12605(16) 0.0581(6) Uani 1 1 d .
O4 O 0.27049(12) 0.2474(2) 0.29244(18) 0.0622(6) Uani 1 1 d .
C1 C 0.23120(15) 0.5538(3) 0.4191(2) 0.0452(6) Uani 1 1 d .
C2 C 0.27160(14) 0.5577(3) 0.3223(2) 0.0385(6) Uani 1 1 d .
C3 C 0.29201(16) 0.7115(3) 0.2624(2) 0.0459(6) Uani 1 1 d .
H1 H 0.2633 0.7221 0.1839 0.055 Uiso 1 1 calc R
H2 H 0.3446 0.7098 0.2475 0.055 Uiso 1 1 calc R
C4 C 0.27657(15) 0.8523(3) 0.3426(2) 0.0463(6) Uani 1 1 d D
C5 C 0.20193(16) 0.8323(3) 0.3947(3) 0.0514(7) Uani 1 1 d D
C6 C 0.13664(18) 0.8381(4) 0.3017(3) 0.0728(9) Uani 1 1 d .
H6 H 0.1389 0.7467 0.2479 0.087 Uiso 1 1 calc R
H5 H 0.1406 0.9329 0.2521 0.087 Uiso 1 1 calc R
C7 C 0.0617(2) 0.8389(6) 0.3555(4) 0.0972(13) Uani 1 1 d .
H7 H 0.0581 0.7447 0.4060 0.117 Uiso 1 1 calc R
H8 H 0.0593 0.9309 0.4085 0.117 Uiso 1 1 calc R
C8 C -0.0041(2) 0.8426(7) 0.2623(5) 0.1264(18) Uani 1 1 d .
H9 H -0.0009 0.9375 0.2126 0.152 Uiso 1 1 calc R
H10 H -0.0013 0.7514 0.2085 0.152 Uiso 1 1 calc R
C9 C -0.0767(3) 0.8411(9) 0.3141(7) 0.172(3) Uani 1 1 d .
H11 H -0.0783 0.7547 0.3712 0.258 Uiso 1 1 calc R
H13 H -0.1156 0.8277 0.2495 0.258 Uiso 1 1 calc R
H12 H -0.0839 0.9398 0.3557 0.258 Uiso 1 1 calc R
C10 C 0.2132(2) 0.4147(4) 0.4975(3) 0.0746(10) Uiso 1 1 d .
H16 H 0.2498 0.3327 0.4902 0.112 Uiso 1 1 calc R
H14 H 0.1645 0.3745 0.4710 0.112 Uiso 1 1 calc R
H15 H 0.2138 0.4480 0.5815 0.112 Uiso 1 1 calc R
C11 C 0.40180(16) 0.3780(3) 0.3113(2) 0.0434(6) Uani 1 1 d .
C12 C 0.45531(17) 0.4542(3) 0.2495(3) 0.0537(7) Uani 1 1 d .
H17 H 0.4419 0.5094 0.1774 0.064 Uiso 1 1 calc R
C13 C 0.52918(18) 0.4479(4) 0.2955(3) 0.0630(8) Uani 1 1 d .
H18 H 0.5655 0.5014 0.2553 0.076 Uiso 1 1 calc R
C14 C 0.54925(18) 0.3634(4) 0.3997(3) 0.0615(8) Uani 1 1 d .
H19 H 0.5992 0.3587 0.4297 0.074 Uiso 1 1 calc R
C15 C 0.4956(2) 0.2857(4) 0.4601(3) 0.0632(8) Uani 1 1 d .
H20 H 0.5097 0.2280 0.5308 0.076 Uiso 1 1 calc R
C16 C 0.42180(18) 0.2919(3) 0.4177(2) 0.0543(7) Uani 1 1 d .
H21 H 0.3857 0.2396 0.4591 0.065 Uiso 1 1 calc R
H3 H 0.2773(16) 0.952(3) 0.286(2) 0.065 Uiso 1 1 d D
H4 H 0.1794(15) 0.909(3) 0.445(2) 0.065 Uiso 1 1 d D
H22 H 0.323(3) 0.931(6) 0.489(5) 0.084(17) Uiso 0.70 1 d P

loop_
_atom_site_aniso_label
_atom_site_aniso_U_11
_atom_site_aniso_U_22
_atom_site_aniso_U_33
_atom_site_aniso_U_23
_atom_site_aniso_U_13
_atom_site_aniso_U_12
S 0.0651(5) 0.0324(4) 0.0374(4) -0.0024(3) 0.0007(3) -0.0015(3)
O1 0.0614(12) 0.0538(12) 0.0468(11) 0.0037(9) 0.0133(9) 0.0104(9)
O2 0.0617(13) 0.0605(14) 0.0712(14) -0.0144(12) -0.0078(11) 0.0025(10)
O3 0.0878(15) 0.0517(12) 0.0337(10) -0.0059(8) -0.0027(9) 0.0038(10)
O4 0.0843(15) 0.0350(10) 0.0666(13) -0.0014(9) 0.0015(11) -0.0109(9)
C1 0.0531(16) 0.0446(15) 0.0371(13) 0.0047(11) -0.0012(12) -0.0002(12)
C2 0.0462(14) 0.0338(13) 0.0348(12) 0.0013(10) -0.0012(11) -0.0007(11)
C3 0.0605(17) 0.0342(14) 0.0438(14) 0.0021(11) 0.0086(12) -0.0016(12)
C4 0.0532(16) 0.0371(14) 0.0480(15) -0.0006(11) 0.0000(12) 0.0048(12)
C5 0.0537(17) 0.0463(16) 0.0544(17) 0.0026(13) 0.0043(13) 0.0148(13)
C6 0.068(2) 0.075(2) 0.074(2) 0.0075(18) -0.0063(17) 0.0128(17)
C7 0.058(2) 0.114(3) 0.118(3) 0.016(3) 0.001(2) 0.008(2)
C8 0.074(3) 0.142(4) 0.160(5) 0.026(4) -0.009(3) 0.007(3)
C9 0.066(3) 0.231(8) 0.218(7) 0.026(6) 0.009(4) -0.006(4)
C11 0.0622(17) 0.0319(13) 0.0367(13) -0.0029(11) 0.0069(12) 0.0083(12)
C12 0.069(2) 0.0481(16) 0.0460(15) 0.0049(13) 0.0168(14) 0.0147(14)
C13 0.064(2) 0.0579(19) 0.070(2) 0.0033(15) 0.0218(16) 0.0086(15)
C14 0.0590(19) 0.0582(19) 0.067(2) -0.0071(16) 0.0031(16) 0.0191(15)
C15 0.079(2) 0.0613(19) 0.0485(17) 0.0043(14) 0.0003(16) 0.0240(17)
C16 0.073(2) 0.0455(16) 0.0451(15) 0.0060(12) 0.0072(14) 0.0085(14)

loop_
_atom_type_symbol
_atom_type_description
_atom_type_scat_dispersion_real
_atom_type_scat_dispersion_imag
_atom_type_scat_source
C C 0.0033 0.0016 'International Tables Vol C Tables 4.2.6.8 and 6.1.1.4'
H H 0.0000 0.0000 'International Tables Vol C Tables 4.2.6.8 and 6.1.1.4'
O O 0.0106 0.0060 'International Tables Vol C Tables 4.2.6.8 and 6.1.1.4'
S S 0.1246 0.1234 'International Tables Vol C Tables 4.2.6.8 and 6.1.1.4'

loop_
_geom_angle_atom_site_label_1
_geom_angle_atom_site_label_2
_geom_angle_atom_site_label_3
_geom_angle
O4 S O3 117.18(12)
O4 S C2 111.79(13)
O3 S C2 106.27(11)
O4 S C11 108.14(12)
O3 S C11 107.04(12)
C2 S C11 105.75(11)
C1 O1 C5 118.6(2)
C4 O2 H22 107(3)
C2 C1 O1 122.2(2)
C2 C1 C10 129.0(3)
O1 C1 C10 108.8(2)
C1 C2 C3 122.3(2)
C1 C2 S 123.54(19)
C3 C2 S 114.18(18)
C2 C3 C4 110.9(2)
C2 C3 H1 109.5
C4 C3 H1 109.5
C2 C3 H2 109.5
C4 C3 H2 109.5
H1 C3 H2 108.0
O2 C4 C5 111.7(2)
O2 C4 C3 107.1(2)
C5 C4 C3 109.9(2)
O2 C4 H3 110.6(15)
C5 C4 H3 111.6(16)
C3 C4 H3 105.6(16)
O1 C5 C6 110.4(2)
O1 C5 C4 110.2(2)
C6 C5 C4 114.3(3)
O1 C5 H4 104.0(18)
C6 C5 H4 91.3(18)
C4 C5 H4 124.8(18)
C5 C6 C7 114.1(3)
C5 C6 H6 108.7
C7 C6 H6 108.7
C5 C6 H5 108.7
C7 C6 H5 108.7
H6 C6 H5 107.6
C8 C7 C6 114.3(4)
C8 C7 H7 108.7
C6 C7 H7 108.7
C8 C7 H8 108.7
C6 C7 H8 108.7
H7 C7 H8 107.6
C9 C8 C7 114.5(5)
C9 C8 H9 108.6
C7 C8 H9 108.6
C9 C8 H10 108.6
C7 C8 H10 108.6
H9 C8 H10 107.6
C8 C9 H11 109.5
C8 C9 H13 109.5
H11 C9 H13 109.5
C8 C9 H12 109.5
H11 C9 H12 109.5
H13 C9 H12 109.5
C1 C10 H16 109.5
C1 C10 H14 109.5
H16 C10 H14 109.5
C1 C10 H15 109.5
H16 C10 H15 109.5
H14 C10 H15 109.5
C12 C11 C16 120.6(3)
C12 C11 S 119.9(2)
C16 C11 S 119.5(2)
C11 C12 C13 119.3(3)
C11 C12 H17 120.3
C13 C12 H17 120.3
C14 C13 C12 120.4(3)
C14 C13 H18 119.8
C12 C13 H18 119.8
C13 C14 C15 120.0(3)
C13 C14 H19 120.0
C15 C14 H19 120.0
C16 C15 C14 120.9(3)
C16 C15 H20 119.6
C14 C15 H20 119.6
C15 C16 C11 118.8(3)
C15 C16 H21 120.6
C11 C16 H21 120.6

loop_
_geom_bond_atom_site_label_1
_geom_bond_atom_site_label_2
_geom_bond_distance
S O4 1.429(2)
S O3 1.4416(18)
S C2 1.739(2)
S C11 1.762(3)
O1 C1 1.359(3)
O1 C5 1.443(3)
O2 C4 1.416(3)
O2 H22 0.88(5)
C1 C2 1.330(4)
C1 C10 1.499(4)
C2 C3 1.507(3)
C3 C4 1.512(3)
C3 H1 0.9700
C3 H2 0.9700
C4 C5 1.504(4)
C4 H3 1.044(17)
C5 C6 1.491(4)
C5 H4 0.954(17)
C6 C7 1.508(5)
C6 H6 0.9700
C6 H5 0.9700
C7 C8 1.499(6)
C7 H7 0.9700
C7 H8 0.9700
C8 C9 1.459(7)
C8 H9 0.9700
C8 H10 0.9700
C9 H11 0.9600
C9 H13 0.9600
C9 H12 0.9600
C10 H16 0.9600
C10 H14 0.9600
C10 H15 0.9600
C11 C12 1.374(4)
C11 C16 1.394(4)
C12 C13 1.381(4)
C12 H17 0.9300
C13 C14 1.367(4)
C13 H18 0.9300
C14 C15 1.374(4)
C14 H19 0.9300
C15 C16 1.369(4)
C15 H20 0.9300
C16 H21 0.9300

loop_
_geom_torsion_atom_site_label_1
_geom_torsion_atom_site_label_2
_geom_torsion_atom_site_label_3
_geom_torsion_atom_site_label_4
_geom_torsion
C5 O1 C1 C2 10.6(4)
C5 O1 C1 C10 -171.4(2)
O1 C1 C2 C3 5.0(4)
C10 C1 C2 C3 -172.6(3)
O1 C1 C2 S -176.37(18)
C10 C1 C2 S 6.1(4)
O4 S C2 C1 17.0(3)
O3 S C2 C1 146.0(2)
C11 S C2 C1 -100.4(2)
O4 S C2 C3 -164.23(18)
O3 S C2 C3 -35.2(2)
C11 S C2 C3 78.3(2)
C1 C2 C3 C4 13.0(4)
S C2 C3 C4 -165.73(18)
C2 C3 C4 O2 77.9(3)
C2 C3 C4 C5 -43.6(3)
C1 O1 C5 C6 84.6(3)
C1 O1 C5 C4 -42.7(3)
O2 C4 C5 O1 -60.2(3)
C3 C4 C5 O1 58.6(3)
O2 C4 C5 C6 174.7(2)
C3 C4 C5 C6 -66.5(3)
O1 C5 C6 C7 62.4(4)
C4 C5 C6 C7 -172.6(3)
C5 C6 C7 C8 -179.3(4)
C6 C7 C8 C9 179.2(4)
O4 S C11 C12 151.4(2)
O3 S C11 C12 24.3(2)
C2 S C11 C12 -88.7(2)
O4 S C11 C16 -28.6(2)
O3 S C11 C16 -155.7(2)
C2 S C11 C16 91.3(2)
C16 C11 C12 C13 -1.5(4)
S C11 C12 C13 178.5(2)
C11 C12 C13 C14 1.6(4)
C12 C13 C14 C15 -0.7(5)
C13 C14 C15 C16 -0.3(5)
C14 C15 C16 C11 0.4(4)
C12 C11 C16 C15 0.5(4)
S C11 C16 C15 -179.5(2)
